data_4115195
loop_
_publ_author_name
'Myeongsoon Kang'
'Ayusman Sen'
'Lev Zakharov'
'Arnold L. Rheingold'

_publ_section_title
;
 Diametrically Opposite Trends in Alkene Insertion in Late and Early
 Transition Metal Compounds: Relevance to Transition-Metal-Catalyzed
 Polymerization of Polar Vinyl Monomers
;
_journal_name_full 'Journal of the American Chemical Society'
_journal_page_first 12080
_journal_page_last 12081
_journal_paper_doi 10.1021/ja026550+
_journal_volume 124
_journal_year 2002
_chemical_formula_sum 'C58 H84 Al2 Cl14 N4 Pd2'
_chemical_formula_weight 800.18
_chemical_name_systematic
; 
 ? 
;
_space_group_IT_number 2
_symmetry_cell_setting triclinic
_symmetry_space_group_name_Hall '-P 1'
_symmetry_space_group_name_H-M 'P -1'
_atom_sites_solution_hydrogens geom
_atom_sites_solution_primary direct
_atom_sites_solution_secondary difmap
_audit_creation_method SHELXL-97
_cell_angle_alpha 117.8510(10)
_cell_angle_beta 117.3740(10)
_cell_angle_gamma 91.0630(10)
_cell_formula_units_Z 1
_cell_length_a 12.9031(6)
_cell_length_b 13.3823(7)
_cell_length_c 13.8935(7)
_cell_measurement_temperature 100(2)
_cell_volume 1798.51(16)
_computing_cell_refinement 'Bruker SMART'
_computing_data_collection 'Bruker SMART'
_computing_data_reduction 'Bruker SAINT'
_computing_molecular_graphics 'Bruker SHELXTL'
_computing_publication_material 'Bruker SHELXTL'
_computing_structure_refinement 'SHELXL-97 (Sheldrick, 1997)'
_computing_structure_solution 'SHELXS-97 (Sheldrick, 1990)'
_diffrn_ambient_temperature 100(2)
_diffrn_measured_fraction_theta_full 0.903
_diffrn_measured_fraction_theta_max 0.903
_diffrn_measurement_device_type 'CCD area detector'
_diffrn_measurement_method 'phi and omega scans'
_diffrn_radiation_monochromator graphite
_diffrn_radiation_source 'fine-focus sealed tube'
_diffrn_radiation_type MoK\a
_diffrn_radiation_wavelength 0.71073
_diffrn_reflns_av_R_equivalents 0.0216
_diffrn_reflns_av_sigmaI/netI 0.0517
_diffrn_reflns_limit_h_max 17
_diffrn_reflns_limit_h_min -8
_diffrn_reflns_limit_k_max 17
_diffrn_reflns_limit_k_min -17
_diffrn_reflns_limit_l_max 14
_diffrn_reflns_limit_l_min -18
_diffrn_reflns_number 11565
_diffrn_reflns_theta_full 28.27
_diffrn_reflns_theta_max 28.27
_diffrn_reflns_theta_min 1.86
_exptl_absorpt_coefficient_mu 1.082
_exptl_absorpt_correction_T_max 0.9479
_exptl_absorpt_correction_T_min 0.7372
_exptl_absorpt_correction_type none
_exptl_crystal_colour orange
_exptl_crystal_density_diffrn 1.478
_exptl_crystal_density_meas 0
_exptl_crystal_description blades
_exptl_crystal_F_000 816
_exptl_crystal_size_max 0.30
_exptl_crystal_size_mid 0.10
_exptl_crystal_size_min 0.05
_refine_diff_density_max 0.680
_refine_diff_density_min -0.649
_refine_diff_density_rms 0.085
_refine_ls_extinction_method none
_refine_ls_goodness_of_fit_ref 1.034
_refine_ls_hydrogen_treatment mixed
_refine_ls_matrix_type full
_refine_ls_number_parameters 361
_refine_ls_number_reflns 8060
_refine_ls_number_restraints 0
_refine_ls_restrained_S_all 1.034
_refine_ls_R_factor_all 0.0447
_refine_ls_R_factor_gt 0.0338
_refine_ls_shift/su_max 0.006
_refine_ls_shift/su_mean 0.001
_refine_ls_structure_factor_coef Fsqd
_refine_ls_weighting_details 'calc w=1/[\s^2^(Fo^2^)+(0.0300P)^2^+0.0000P] where P=(Fo^2^+2Fc^2^)/3'
_refine_ls_weighting_scheme calc
_refine_ls_wR_factor_gt 0.0724
_refine_ls_wR_factor_ref 0.0763
_reflns_number_gt 6652
_reflns_number_total 8060
_reflns_threshold_expression >2sigma(I)
_cod_data_source_file ja0265502B_s2.cif
_cod_data_source_block sen13
_cod_database_code 4115195

loop_
_symmetry_equiv_pos_as_xyz
'x, y, z'
'-x, -y, -z'

loop_
_atom_site_label
_atom_site_type_symbol
_atom_site_fract_x
_atom_site_fract_y
_atom_site_fract_z
_atom_site_U_iso_or_equiv
_atom_site_adp_type
_atom_site_occupancy
_atom_site_symmetry_multiplicity
_atom_site_calc_flag
_atom_site_refinement_flags
Pd1 Pd 0.550332(16) 0.574824(16) 0.659293(17) 0.01301(6) Uani 1 1 d .
Al1 Al 0.28197(7) 1.32651(7) 0.67039(7) 0.01750(16) Uani 1 1 d .
Cl1 Cl 0.40999(5) 0.57663(5) 0.47997(5) 0.01847(13) Uani 1 1 d .
Cl2 Cl 0.31256(6) 1.17529(6) 0.68281(6) 0.02510(15) Uani 1 1 d .
Cl3 Cl 0.10060(6) 1.32616(6) 0.62806(7) 0.02589(15) Uani 1 1 d .
Cl4 Cl 0.40957(6) 1.48427(6) 0.85045(6) 0.02350(14) Uani 1 1 d .
Cl5 Cl 0.30474(6) 1.31631(6) 0.52439(6) 0.02634(15) Uani 1 1 d .
Cl6 Cl 1.03256(9) 0.89623(7) 1.35933(8) 0.0472(2) Uani 1 1 d .
Cl7 Cl 0.92194(8) 1.01678(8) 1.22618(8) 0.0463(2) Uani 1 1 d .
N1 N 0.51898(17) 0.70143(17) 0.78393(18) 0.0132(4) Uani 1 1 d .
N2 N 0.67058(18) 0.58147(17) 0.81899(18) 0.0141(4) Uani 1 1 d .
C1 C 0.5591(2) 0.8014(2) 1.0033(2) 0.0220(6) Uani 1 1 d .
H1A H 0.4975 0.8384 0.9724 0.033 Uiso 1 1 calc R
H1B H 0.6374 0.8626 1.0737 0.033 Uiso 1 1 calc R
H1C H 0.5331 0.7594 1.0340 0.033 Uiso 1 1 calc R
C2 C 0.5734(2) 0.7162(2) 0.8966(2) 0.0158(5) Uani 1 1 d .
C3 C 0.6619(2) 0.6476(2) 0.9170(2) 0.0153(5) Uani 1 1 d .
C4 C 0.7398(2) 0.6641(2) 1.0452(2) 0.0213(6) Uani 1 1 d .
H4A H 0.7920 0.6119 1.0406 0.032 Uiso 1 1 calc R
H4B H 0.6878 0.6446 1.0715 0.032 Uiso 1 1 calc R
H4C H 0.7911 0.7466 1.1080 0.032 Uiso 1 1 calc R
C5 C 0.7677(2) 0.5272(2) 0.8256(2) 0.0169(5) Uani 1 1 d .
C6 C 0.7473(2) 0.4074(2) 0.7863(2) 0.0198(5) Uani 1 1 d .
C7 C 0.8401(2) 0.3583(2) 0.7823(3) 0.0259(6) Uani 1 1 d .
H7A H 0.8293 0.2776 0.7570 0.031 Uiso 1 1 calc R
C8 C 0.9471(2) 0.4229(3) 0.8141(3) 0.0274(6) Uani 1 1 d .
H8A H 1.0084 0.3865 0.8090 0.033 Uiso 1 1 calc R
C9 C 0.9655(3) 0.5411(3) 0.8535(3) 0.0269(6) Uani 1 1 d .
H9A H 1.0401 0.5854 0.8761 0.032 Uiso 1 1 calc R
C10 C 0.8771(2) 0.5958(2) 0.8605(2) 0.0203(5) Uani 1 1 d .
C11 C 0.8999(2) 0.7261(2) 0.9014(3) 0.0245(6) Uani 1 1 d .
H11A H 0.8337 0.7537 0.9153 0.029 Uiso 1 1 calc R
C12 C 0.8922(4) 0.7386(3) 0.7959(3) 0.0507(10) Uani 1 1 d .
H12A H 0.8127 0.6887 0.7167 0.076 Uiso 1 1 calc R
H12B H 0.9575 0.7137 0.7817 0.076 Uiso 1 1 calc R
H12C H 0.9016 0.8214 0.8210 0.076 Uiso 1 1 calc R
C13 C 1.0221(3) 0.8046(3) 1.0269(3) 0.0404(8) Uani 1 1 d .
H13A H 1.0328 0.8869 1.0497 0.061 Uiso 1 1 calc R
H13B H 1.0887 0.7784 1.0163 0.061 Uiso 1 1 calc R
H13C H 1.0235 0.7989 1.0952 0.061 Uiso 1 1 calc R
C14 C 0.6308(2) 0.3341(2) 0.7526(3) 0.0233(6) Uani 1 1 d .
H14A H 0.5681 0.3771 0.7391 0.028 Uiso 1 1 calc R
C15 C 0.6553(3) 0.3211(3) 0.8644(3) 0.0330(7) Uani 1 1 d .
H15A H 0.6873 0.3997 0.9425 0.049 Uiso 1 1 calc R
H15B H 0.7153 0.2775 0.8778 0.049 Uiso 1 1 calc R
H15C H 0.5789 0.2777 0.8444 0.049 Uiso 1 1 calc R
C16 C 0.5795(3) 0.2116(2) 0.6290(3) 0.0312(7) Uani 1 1 d .
H16A H 0.5640 0.2211 0.5581 0.047 Uiso 1 1 calc R
H16B H 0.5030 0.1684 0.6087 0.047 Uiso 1 1 calc R
H16C H 0.6389 0.1672 0.6411 0.047 Uiso 1 1 calc R
C17 C 0.4449(2) 0.7737(2) 0.7504(2) 0.0154(5) Uani 1 1 d .
C18 C 0.3181(2) 0.7337(2) 0.6880(2) 0.0177(5) Uani 1 1 d .
C19 C 0.2515(2) 0.8025(2) 0.6502(3) 0.0247(6) Uani 1 1 d .
H19A H 0.1650 0.7779 0.6085 0.030 Uiso 1 1 calc R
C20 C 0.3077(2) 0.9054(2) 0.6715(3) 0.0257(6) Uani 1 1 d .
H20A H 0.2603 0.9509 0.6445 0.031 Uiso 1 1 calc R
C21 C 0.4339(2) 0.9425(2) 0.7326(3) 0.0237(6) Uani 1 1 d .
H21A H 0.4720 1.0136 0.7471 0.028 Uiso 1 1 calc R
C22 C 0.5059(2) 0.8780(2) 0.7733(2) 0.0192(5) Uani 1 1 d .
C23 C 0.2515(2) 0.6205(2) 0.6615(2) 0.0200(5) Uani 1 1 d .
H23A H 0.3120 0.5771 0.6830 0.024 Uiso 1 1 calc R
C24 C 0.1502(2) 0.5397(2) 0.5197(3) 0.0243(6) Uani 1 1 d .
H24A H 0.1854 0.5215 0.4664 0.036 Uiso 1 1 calc R
H24B H 0.0888 0.5799 0.4971 0.036 Uiso 1 1 calc R
H24C H 0.1117 0.4661 0.5051 0.036 Uiso 1 1 calc R
C25 C 0.1993(3) 0.6501(2) 0.7481(3) 0.0287(6) Uani 1 1 d .
H25A H 0.2655 0.7012 0.8383 0.043 Uiso 1 1 calc R
H25B H 0.1607 0.5768 0.7340 0.043 Uiso 1 1 calc R
H25C H 0.1383 0.6912 0.7273 0.043 Uiso 1 1 calc R
C26 C 0.6440(2) 0.9202(2) 0.8369(3) 0.0261(6) Uani 1 1 d .
H26A H 0.6792 0.8603 0.8544 0.031 Uiso 1 1 calc R
C27 C 0.7006(3) 1.0390(3) 0.9651(3) 0.0351(7) Uani 1 1 d .
H27A H 0.6796 1.0312 1.0212 0.053 Uiso 1 1 calc R
H27B H 0.6687 1.0994 0.9498 0.053 Uiso 1 1 calc R
H27C H 0.7897 1.0625 1.0064 0.053 Uiso 1 1 calc R
C28 C 0.6760(3) 0.9298(3) 0.7475(3) 0.0420(8) Uani 1 1 d .
H28A H 0.6395 0.8531 0.6663 0.063 Uiso 1 1 calc R
H28B H 0.7650 0.9530 0.7883 0.063 Uiso 1 1 calc R
H28C H 0.6439 0.9895 0.7308 0.063 Uiso 1 1 calc R
C29 C 1.0449(3) 1.0296(3) 1.3641(3) 0.0406(8) Uani 1 1 d .
H29A H 1.1225 1.0536 1.3713 0.049 Uiso 1 1 calc R
H29B H 1.0474 1.0924 1.4411 0.049 Uiso 1 1 calc R

loop_
_atom_site_aniso_label
_atom_site_aniso_U_11
_atom_site_aniso_U_22
_atom_site_aniso_U_33
_atom_site_aniso_U_23
_atom_site_aniso_U_13
_atom_site_aniso_U_12
Pd1 0.01289(10) 0.01562(9) 0.01160(9) 0.00788(8) 0.00656(7) 0.00659(7)
Al1 0.0184(4) 0.0187(4) 0.0173(4) 0.0113(3) 0.0089(3) 0.0064(3)
Cl1 0.0208(3) 0.0233(3) 0.0144(3) 0.0112(3) 0.0102(2) 0.0140(3)
Cl2 0.0293(4) 0.0220(3) 0.0294(4) 0.0181(3) 0.0148(3) 0.0104(3)
Cl3 0.0197(3) 0.0267(3) 0.0344(4) 0.0185(3) 0.0143(3) 0.0082(3)
Cl4 0.0240(3) 0.0227(3) 0.0184(3) 0.0110(3) 0.0077(3) 0.0023(3)
Cl5 0.0348(4) 0.0329(4) 0.0238(3) 0.0194(3) 0.0196(3) 0.0171(3)
Cl6 0.0596(6) 0.0286(4) 0.0337(4) 0.0152(4) 0.0129(4) 0.0062(4)
Cl7 0.0460(5) 0.0466(5) 0.0461(5) 0.0276(4) 0.0212(4) 0.0221(4)
N1 0.0120(10) 0.0128(9) 0.0145(10) 0.0072(8) 0.0070(8) 0.0040(8)
N2 0.0133(10) 0.0141(10) 0.0143(10) 0.0087(9) 0.0058(8) 0.0045(8)
C1 0.0270(15) 0.0226(13) 0.0164(13) 0.0089(11) 0.0129(12) 0.0114(12)
C2 0.0150(12) 0.0140(11) 0.0161(12) 0.0065(10) 0.0083(10) 0.0017(10)
C3 0.0121(12) 0.0157(11) 0.0164(12) 0.0095(10) 0.0055(10) 0.0013(10)
C4 0.0216(14) 0.0288(14) 0.0174(13) 0.0141(12) 0.0110(11) 0.0117(11)
C5 0.0155(12) 0.0232(13) 0.0142(12) 0.0110(11) 0.0083(10) 0.0078(10)
C6 0.0214(14) 0.0224(13) 0.0176(13) 0.0115(11) 0.0107(11) 0.0111(11)
C7 0.0265(15) 0.0271(14) 0.0285(15) 0.0169(13) 0.0154(13) 0.0156(12)
C8 0.0213(14) 0.0403(17) 0.0296(15) 0.0225(14) 0.0156(13) 0.0195(13)
C9 0.0195(14) 0.0379(16) 0.0276(15) 0.0193(13) 0.0135(12) 0.0123(12)
C10 0.0182(13) 0.0282(14) 0.0163(13) 0.0137(12) 0.0086(11) 0.0083(11)
C11 0.0187(14) 0.0277(14) 0.0336(16) 0.0189(13) 0.0157(12) 0.0087(12)
C12 0.076(3) 0.0392(19) 0.0372(19) 0.0273(17) 0.0234(19) 0.0107(19)
C13 0.0363(19) 0.0336(17) 0.0368(18) 0.0146(15) 0.0139(15) 0.0044(15)
C14 0.0184(14) 0.0224(13) 0.0305(15) 0.0160(12) 0.0119(12) 0.0086(11)
C15 0.0318(17) 0.0377(17) 0.0373(17) 0.0230(15) 0.0208(14) 0.0109(14)
C16 0.0297(16) 0.0246(14) 0.0360(17) 0.0160(13) 0.0153(14) 0.0089(13)
C17 0.0172(12) 0.0156(11) 0.0136(12) 0.0077(10) 0.0084(10) 0.0079(10)
C18 0.0176(13) 0.0171(12) 0.0179(13) 0.0085(10) 0.0100(11) 0.0055(10)
C19 0.0170(13) 0.0219(13) 0.0294(15) 0.0136(12) 0.0084(12) 0.0068(11)
C20 0.0246(15) 0.0214(13) 0.0315(15) 0.0164(12) 0.0127(13) 0.0108(12)
C21 0.0249(14) 0.0172(12) 0.0305(15) 0.0146(12) 0.0139(12) 0.0067(11)
C22 0.0201(13) 0.0165(12) 0.0208(13) 0.0091(11) 0.0115(11) 0.0057(10)
C23 0.0133(12) 0.0200(13) 0.0243(14) 0.0128(11) 0.0074(11) 0.0058(10)
C24 0.0182(13) 0.0218(13) 0.0299(15) 0.0136(12) 0.0110(12) 0.0049(11)
C25 0.0299(16) 0.0242(14) 0.0337(16) 0.0158(13) 0.0178(13) 0.0062(12)
C26 0.0181(14) 0.0218(13) 0.0390(17) 0.0188(13) 0.0130(13) 0.0050(11)
C27 0.0271(16) 0.0438(18) 0.0262(16) 0.0172(14) 0.0105(13) -0.0002(14)
C28 0.0276(17) 0.0431(19) 0.0345(18) 0.0034(15) 0.0204(15) -0.0020(14)
C29 0.0404(19) 0.0291(16) 0.0364(18) 0.0169(15) 0.0103(15) 0.0043(15)

loop_
_atom_type_symbol
_atom_type_description
_atom_type_scat_dispersion_real
_atom_type_scat_dispersion_imag
_atom_type_scat_source
C C 0.0033 0.0016 'International Tables Vol C Tables 4.2.6.8 and 6.1.1.4'
H H 0.0000 0.0000 'International Tables Vol C Tables 4.2.6.8 and 6.1.1.4'
N N 0.0061 0.0033 'International Tables Vol C Tables 4.2.6.8 and 6.1.1.4'
Al Al 0.0645 0.0514 'International Tables Vol C Tables 4.2.6.8 and 6.1.1.4'
Cl Cl 0.1484 0.1585 'International Tables Vol C Tables 4.2.6.8 and 6.1.1.4'
Pd Pd -0.9988 1.0072 'International Tables Vol C Tables 4.2.6.8 and 6.1.1.4'

loop_
_geom_angle_atom_site_label_1
_geom_angle_atom_site_label_2
_geom_angle_atom_site_label_3
_geom_angle
_geom_angle_site_symmetry_3
N1 Pd1 N2 80.35(8) .
N1 Pd1 Cl1 96.87(6) .
N2 Pd1 Cl1 177.06(6) .
N1 Pd1 Cl1 177.26(6) 2_666
N2 Pd1 Cl1 97.21(6) 2_666
Cl1 Pd1 Cl1 85.60(2) 2_666
Cl5 Al1 Cl3 111.29(4) .
Cl5 Al1 Cl2 109.39(4) .
Cl3 Al1 Cl2 107.42(4) .
Cl5 Al1 Cl4 109.66(4) .
Cl3 Al1 Cl4 109.45(4) .
Cl2 Al1 Cl4 109.59(4) .
Pd1 Cl1 Pd1 94.40(2) 2_666
C2 N1 C17 123.7(2) .
C2 N1 Pd1 114.65(16) .
C17 N1 Pd1 121.61(15) .
C3 N2 C5 123.6(2) .
C3 N2 Pd1 114.54(16) .
C5 N2 Pd1 121.42(15) .
N1 C2 C3 114.6(2) .
N1 C2 C1 124.3(2) .
C3 C2 C1 120.8(2) .
N2 C3 C4 124.2(2) .
N2 C3 C2 114.9(2) .
C4 C3 C2 120.8(2) .
C6 C5 C10 122.2(2) .
C6 C5 N2 120.3(2) .
C10 C5 N2 117.2(2) .
C7 C6 C5 117.0(2) .
C7 C6 C14 120.7(2) .
C5 C6 C14 122.3(2) .
C8 C7 C6 121.9(3) .
C7 C8 C9 120.0(3) .
C8 C9 C10 121.1(3) .
C9 C10 C5 117.8(2) .
C9 C10 C11 119.4(2) .
C5 C10 C11 122.8(2) .
C12 C11 C13 110.7(3) .
C12 C11 C10 110.3(2) .
C13 C11 C10 112.2(2) .
C6 C14 C15 109.7(2) .
C6 C14 C16 112.0(2) .
C15 C14 C16 110.2(2) .
C18 C17 C22 122.8(2) .
C18 C17 N1 120.0(2) .
C22 C17 N1 117.0(2) .
C19 C18 C17 117.4(2) .
C19 C18 C23 119.5(2) .
C17 C18 C23 123.1(2) .
C20 C19 C18 121.6(3) .
C19 C20 C21 119.7(3) .
C20 C21 C22 121.6(2) .
C21 C22 C17 116.9(2) .
C21 C22 C26 119.9(2) .
C17 C22 C26 123.2(2) .
C18 C23 C24 111.5(2) .
C18 C23 C25 110.1(2) .
C24 C23 C25 110.8(2) .
C22 C26 C28 110.7(2) .
C22 C26 C27 110.8(2) .
C28 C26 C27 110.6(2) .
Cl6 C29 Cl7 111.97(17) .

loop_
_geom_bond_atom_site_label_1
_geom_bond_atom_site_label_2
_geom_bond_distance
_geom_bond_site_symmetry_2
Pd1 N1 1.990(2) .
Pd1 N2 1.9958(19) .
Pd1 Cl1 2.3230(6) .
Pd1 Cl1 2.3236(6) 2_666
Al1 Cl5 2.1238(10) .
Al1 Cl3 2.1340(10) .
Al1 Cl2 2.1388(10) .
Al1 Cl4 2.1389(10) .
Cl1 Pd1 2.3236(6) 2_666
Cl6 C29 1.757(3) .
Cl7 C29 1.762(3) .
N1 C2 1.295(3) .
N1 C17 1.453(3) .
N2 C3 1.292(3) .
N2 C5 1.448(3) .
C1 C2 1.486(3) .
C2 C3 1.488(3) .
C3 C4 1.486(3) .
C5 C6 1.405(3) .
C5 C10 1.406(3) .
C6 C7 1.387(4) .
C6 C14 1.520(4) .
C7 C8 1.375(4) .
C8 C9 1.383(4) .
C9 C10 1.384(4) .
C10 C11 1.533(4) .
C11 C12 1.510(4) .
C11 C13 1.526(4) .
C14 C15 1.531(4) .
C14 C16 1.536(4) .
C17 C18 1.395(3) .
C17 C22 1.409(3) .
C18 C19 1.389(3) .
C18 C23 1.519(3) .
C19 C20 1.377(4) .
C20 C21 1.387(4) .
C21 C22 1.389(4) .
C22 C26 1.524(4) .
C23 C24 1.532(4) .
C23 C25 1.540(4) .
C26 C28 1.532(4) .
C26 C27 1.533(4) .
